data_4082182
loop_
_publ_author_name
'Andrews, Philip C.'
'Blair, Victoria L.'
'Border, Emily C.'
'Peatt, Anna C.'
'MacLellan, Jonathan G.'
'Thompson, Christopher D.'

_publ_section_title
;
 Alkali-Metal-Induced C--C Bond Cleavage and CH4Elimination in the Amido
 \\rightarrow Aza-Allyl Transformation of the
 (S)-N-\a-(Methylbenzyl)benzylamido Anion
;
_journal_issue 24
_journal_name_full Organometallics
_journal_page_first 7509
_journal_paper_doi 10.1021/om400997b
_journal_volume 32
_journal_year 2013
_chemical_formula_moiety 'C27 H38 N Na O3'
_chemical_formula_sum 'C27 H38 N Na O3'
_chemical_formula_weight 447.57
_chemical_name_systematic
; 
 ? 
;
_space_group_IT_number 2
_symmetry_cell_setting triclinic
_symmetry_space_group_name_Hall '-P 1'
_symmetry_space_group_name_H-M 'P -1'
_atom_sites_solution_hydrogens geom
_atom_sites_solution_primary direct
_atom_sites_solution_secondary difmap
_audit_creation_method SHELXL-97
_cell_angle_alpha 89.26(3)
_cell_angle_beta 71.20(3)
_cell_angle_gamma 72.66(3)
_cell_formula_units_Z 2
_cell_length_a 9.3243(19)
_cell_length_b 11.022(2)
_cell_length_c 13.790(3)
_cell_measurement_reflns_used 4467
_cell_measurement_temperature 123(2)
_cell_measurement_theta_max 28.27
_cell_measurement_theta_min 2.41
_cell_volume 1275.2(6)
_computing_cell_refinement DENZO-SMN
_computing_data_collection 'Nonius Collect'
_computing_data_reduction Nonius
_computing_molecular_graphics 'X-Seed / POV-Ray'
_computing_publication_material 'Microsoft Office 2000'
_computing_structure_refinement 'SHELXL-97 (Sheldrick, 1997)'
_computing_structure_solution 'SHELXS-97 (Sheldrick, 1990)'
_diffrn_ambient_temperature 123(2)
_diffrn_measured_fraction_theta_full 0.996
_diffrn_measured_fraction_theta_max 0.996
_diffrn_measurement_device_type 'Nonius Kappa CCD'
_diffrn_measurement_method 'psi and omega scans'
_diffrn_radiation_monochromator graphite
_diffrn_radiation_source 'fine-focus sealed tube'
_diffrn_radiation_type MoK\a
_diffrn_radiation_wavelength 0.71073
_diffrn_reflns_av_R_equivalents 0.0716
_diffrn_reflns_av_sigmaI/netI 0.1131
_diffrn_reflns_limit_h_max 10
_diffrn_reflns_limit_h_min -11
_diffrn_reflns_limit_k_max 13
_diffrn_reflns_limit_k_min -11
_diffrn_reflns_limit_l_max 15
_diffrn_reflns_limit_l_min -16
_diffrn_reflns_number 10744
_diffrn_reflns_theta_full 25.00
_diffrn_reflns_theta_max 25.00
_diffrn_reflns_theta_min 2.41
_diffrn_standards_number 0
_exptl_absorpt_coefficient_mu 0.089
_exptl_absorpt_correction_type none
_exptl_absorpt_process_details none
_exptl_crystal_colour 'red green'
_exptl_crystal_density_diffrn 1.166
_exptl_crystal_density_method 'not measured'
_exptl_crystal_description needle
_exptl_crystal_F_000 484
_exptl_crystal_size_max 0.20
_exptl_crystal_size_mid 0.14
_exptl_crystal_size_min 0.12
_refine_diff_density_max 0.699
_refine_diff_density_min -0.264
_refine_diff_density_rms 0.053
_refine_ls_extinction_method none
_refine_ls_goodness_of_fit_ref 0.968
_refine_ls_hydrogen_treatment constr
_refine_ls_matrix_type full
_refine_ls_number_parameters 290
_refine_ls_number_reflns 4467
_refine_ls_number_restraints 0
_refine_ls_restrained_S_all 0.968
_refine_ls_R_factor_all 0.1622
_refine_ls_R_factor_gt 0.0691
_refine_ls_shift/su_max 0.000
_refine_ls_shift/su_mean 0.000
_refine_ls_structure_factor_coef Fsqd
_refine_ls_weighting_details 'calc w=1/[\s^2^(Fo^2^)+(0.1050P)^2^+0.0000P] where P=(Fo^2^+2Fc^2^)/3'
_refine_ls_weighting_scheme calc
_refine_ls_wR_factor_gt 0.1691
_refine_ls_wR_factor_ref 0.2084
_reflns_number_gt 2097
_reflns_number_total 4467
_reflns_threshold_expression >2sigma(I)
_cod_data_source_file om400997b_si_002.cif
_cod_data_source_block samnathf
_cod_original_cell_volume 1275.3(6)
_cod_original_sg_symbol_H-M P-1
_cod_database_code 4082182

loop_
_symmetry_equiv_pos_as_xyz
'x, y, z'
'-x, -y, -z'

loop_
_atom_site_label
_atom_site_type_symbol
_atom_site_fract_x
_atom_site_fract_y
_atom_site_fract_z
_atom_site_U_iso_or_equiv
_atom_site_adp_type
_atom_site_occupancy
_atom_site_symmetry_multiplicity
_atom_site_calc_flag
_atom_site_refinement_flags
Na1 Na 0.39900(15) 0.14385(12) 0.27691(11) 0.0488(4) Uani 1 1 d .
N1 N 0.6416(3) -0.0289(2) 0.2327(2) 0.0413(7) Uani 1 1 d .
O1 O 0.2364(3) 0.0619(2) 0.2260(2) 0.0528(7) Uani 1 1 d .
O3 O 0.3280(3) 0.3266(2) 0.1968(2) 0.0601(8) Uani 1 1 d .
C9 C 0.7400(4) 0.0210(3) 0.1625(3) 0.0422(9) Uani 1 1 d .
H9 H 0.8044 -0.0274 0.0985 0.051 Uiso 1 1 calc R
C10 C 0.7510(4) 0.1448(3) 0.1807(3) 0.0404(9) Uani 1 1 d .
O2 O 0.2607(3) 0.2416(2) 0.4406(2) 0.0623(8) Uani 1 1 d .
C1 C 0.6322(4) -0.1452(3) 0.2200(3) 0.0434(9) Uani 1 1 d .
C11 C 0.6759(4) 0.2183(3) 0.2765(3) 0.0410(9) Uani 1 1 d .
H11 H 0.6149 0.1846 0.3330 0.049 Uiso 1 1 calc R
C15 C 0.8453(4) 0.1998(4) 0.1011(3) 0.0476(9) Uani 1 1 d .
H15 H 0.9020 0.1527 0.0358 0.057 Uiso 1 1 calc R
C3 C 0.5139(4) -0.1851(3) 0.2981(3) 0.0449(9) Uani 1 1 d .
C14 C 0.8565(4) 0.3189(3) 0.1160(3) 0.0473(10) Uani 1 1 d .
H14 H 0.9192 0.3530 0.0606 0.057 Uiso 1 1 calc R
C13 C 0.7783(4) 0.3904(4) 0.2101(3) 0.0497(10) Uani 1 1 d .
H13 H 0.7854 0.4734 0.2197 0.060 Uiso 1 1 calc R
C4 C 0.4262(4) -0.1138(3) 0.3941(3) 0.0487(10) Uani 1 1 d .
H4 H 0.4473 -0.0379 0.4080 0.058 Uiso 1 1 calc R
C8 C 0.4752(5) -0.2967(3) 0.2827(3) 0.0564(11) Uani 1 1 d .
H8 H 0.5301 -0.3482 0.2192 0.068 Uiso 1 1 calc R
C12 C 0.6886(4) 0.3375(3) 0.2904(3) 0.0486(10) Uani 1 1 d .
H12 H 0.6353 0.3847 0.3560 0.058 Uiso 1 1 calc R
C5 C 0.3109(5) -0.1497(4) 0.4686(3) 0.0580(11) Uani 1 1 d .
H5 H 0.2546 -0.0986 0.5322 0.070 Uiso 1 1 calc R
C6 C 0.2765(5) -0.2606(4) 0.4512(4) 0.0679(13) Uani 1 1 d .
H6 H 0.1977 -0.2861 0.5025 0.081 Uiso 1 1 calc R
C20 C 0.1931(5) 0.1978(4) 0.5381(3) 0.0577(11) Uani 1 1 d .
H20A H 0.2766 0.1321 0.5564 0.069 Uiso 1 1 calc R
H20B H 0.1103 0.1601 0.5355 0.069 Uiso 1 1 calc R
C7 C 0.3597(5) -0.3323(4) 0.3577(4) 0.0637(12) Uani 1 1 d .
H7 H 0.3371 -0.4078 0.3446 0.076 Uiso 1 1 calc R
C25 C 0.1542(4) 0.4765(4) 0.1278(3) 0.0619(12) Uani 1 1 d .
H25A H 0.1380 0.4524 0.0641 0.074 Uiso 1 1 calc R
H25B H 0.0643 0.5522 0.1651 0.074 Uiso 1 1 calc R
C2 C 0.7444(5) -0.2320(3) 0.1247(3) 0.0607(11) Uani 1 1 d .
H2A H 0.7160 -0.1997 0.0647 0.091 Uiso 1 1 calc R
H2B H 0.7358 -0.3183 0.1328 0.091 Uiso 1 1 calc R
H2C H 0.8540 -0.2343 0.1150 0.091 Uiso 1 1 calc R
C24 C 0.1670(5) 0.3683(4) 0.1937(4) 0.0710(13) Uani 1 1 d .
H24A H 0.0896 0.3963 0.2640 0.085 Uiso 1 1 calc R
H24B H 0.1440 0.2974 0.1647 0.085 Uiso 1 1 calc R
C21 C 0.1211(5) 0.3121(4) 0.6162(3) 0.0623(11) Uani 1 1 d .
H21A H 0.0060 0.3511 0.6273 0.075 Uiso 1 1 calc R
H21B H 0.1359 0.2893 0.6828 0.075 Uiso 1 1 calc R
C27 C 0.4209(5) 0.3856(4) 0.1218(4) 0.0723(14) Uani 1 1 d .
H27A H 0.4787 0.3282 0.0575 0.087 Uiso 1 1 calc R
H27B H 0.4996 0.4069 0.1467 0.087 Uiso 1 1 calc R
C18 C 0.0730(7) -0.0600(6) 0.2679(5) 0.0973(17) Uani 1 1 d .
H18A H -0.0402 -0.0550 0.2840 0.117 Uiso 1 1 calc R
H18B H 0.1206 -0.1239 0.3091 0.117 Uiso 1 1 calc R
C26 C 0.3083(5) 0.5029(5) 0.1037(5) 0.0957(18) Uani 1 1 d .
H26A H 0.3461 0.5220 0.0312 0.115 Uiso 1 1 calc R
H26B H 0.2971 0.5765 0.1490 0.115 Uiso 1 1 calc R
C19 C 0.0861(5) 0.0600(6) 0.2890(4) 0.0852(15) Uani 1 1 d .
H19A H 0.0017 0.1288 0.2743 0.102 Uiso 1 1 calc R
H19B H 0.0749 0.0731 0.3623 0.102 Uiso 1 1 calc R
C22 C 0.2143(6) 0.3998(4) 0.5662(4) 0.0777(14) Uani 1 1 d .
H22A H 0.1493 0.4902 0.5875 0.093 Uiso 1 1 calc R
H22B H 0.3121 0.3832 0.5847 0.093 Uiso 1 1 calc R
C16 C 0.2879(5) -0.0223(6) 0.1337(4) 0.0996(19) Uani 1 1 d .
H16A H 0.3960 -0.0827 0.1212 0.119 Uiso 1 1 calc R
H16B H 0.2872 0.0263 0.0729 0.119 Uiso 1 1 calc R
C17 C 0.1591(6) -0.0937(5) 0.1594(5) 0.0945(17) Uani 1 1 d .
H17A H 0.0869 -0.0651 0.1187 0.113 Uiso 1 1 calc R
H17B H 0.2103 -0.1872 0.1446 0.113 Uiso 1 1 calc R
C23 C 0.2531(6) 0.3712(4) 0.4586(4) 0.0940(18) Uani 1 1 d .
H23A H 0.3570 0.3834 0.4207 0.113 Uiso 1 1 calc R
H23B H 0.1708 0.4290 0.4340 0.113 Uiso 1 1 calc R

loop_
_atom_site_aniso_label
_atom_site_aniso_U_11
_atom_site_aniso_U_22
_atom_site_aniso_U_33
_atom_site_aniso_U_23
_atom_site_aniso_U_13
_atom_site_aniso_U_12
Na1 0.0415(8) 0.0461(8) 0.0555(10) 0.0033(7) -0.0199(7) -0.0049(6)
N1 0.0393(17) 0.0380(17) 0.046(2) 0.0040(14) -0.0200(15) -0.0052(14)
O1 0.0462(16) 0.0546(16) 0.0560(19) 0.0063(13) -0.0154(14) -0.0152(13)
O3 0.0377(15) 0.0678(18) 0.074(2) 0.0301(15) -0.0203(14) -0.0153(13)
C9 0.034(2) 0.046(2) 0.039(2) -0.0013(17) -0.0108(18) -0.0023(17)
C10 0.0296(19) 0.044(2) 0.046(2) 0.0039(18) -0.0154(18) -0.0060(16)
O2 0.0739(19) 0.0457(15) 0.0546(18) 0.0022(13) -0.0017(15) -0.0216(14)
C1 0.044(2) 0.038(2) 0.047(2) 0.0024(17) -0.0209(19) -0.0045(17)
C11 0.035(2) 0.048(2) 0.042(2) 0.0031(17) -0.0160(18) -0.0115(17)
C15 0.038(2) 0.058(2) 0.046(2) 0.0039(19) -0.0172(19) -0.0107(18)
C3 0.047(2) 0.035(2) 0.053(3) 0.0099(18) -0.026(2) -0.0036(18)
C14 0.037(2) 0.055(2) 0.051(3) 0.016(2) -0.017(2) -0.0146(18)
C13 0.039(2) 0.049(2) 0.062(3) 0.003(2) -0.020(2) -0.0108(18)
C4 0.050(2) 0.044(2) 0.053(3) 0.0169(19) -0.023(2) -0.0089(19)
C8 0.064(3) 0.041(2) 0.066(3) 0.009(2) -0.030(2) -0.009(2)
C12 0.038(2) 0.053(2) 0.054(3) -0.0040(19) -0.017(2) -0.0101(18)
C5 0.061(3) 0.059(3) 0.054(3) 0.025(2) -0.025(2) -0.014(2)
C6 0.063(3) 0.070(3) 0.074(4) 0.038(3) -0.027(3) -0.023(2)
C20 0.061(3) 0.054(2) 0.059(3) 0.004(2) -0.017(2) -0.022(2)
C7 0.069(3) 0.048(2) 0.085(4) 0.025(2) -0.036(3) -0.024(2)
C25 0.044(2) 0.058(3) 0.072(3) 0.016(2) -0.014(2) -0.005(2)
C2 0.064(3) 0.045(2) 0.066(3) 0.003(2) -0.018(2) -0.010(2)
C24 0.041(2) 0.069(3) 0.099(4) 0.036(3) -0.024(2) -0.012(2)
C21 0.067(3) 0.061(3) 0.051(3) 0.004(2) -0.016(2) -0.013(2)
C27 0.046(3) 0.091(3) 0.087(4) 0.041(3) -0.024(2) -0.029(2)
C18 0.097(4) 0.105(4) 0.110(5) 0.048(4) -0.059(4) -0.035(4)
C26 0.075(3) 0.098(4) 0.148(5) 0.079(4) -0.065(3) -0.048(3)
C19 0.066(3) 0.129(5) 0.072(4) 0.014(3) -0.030(3) -0.039(3)
C22 0.101(4) 0.058(3) 0.083(4) -0.002(3) -0.037(3) -0.030(3)
C16 0.051(3) 0.177(6) 0.055(3) 0.003(4) -0.026(3) -0.005(3)
C17 0.094(4) 0.082(4) 0.115(5) -0.024(3) -0.056(4) -0.014(3)
C23 0.110(4) 0.050(3) 0.085(4) -0.012(2) 0.023(3) -0.032(3)

loop_
_atom_type_symbol
_atom_type_description
_atom_type_scat_dispersion_real
_atom_type_scat_dispersion_imag
_atom_type_scat_source
C C 0.0033 0.0016 'International Tables Vol C Tables 4.2.6.8 and 6.1.1.4'
H H 0.0000 0.0000 'International Tables Vol C Tables 4.2.6.8 and 6.1.1.4'
N N 0.0061 0.0033 'International Tables Vol C Tables 4.2.6.8 and 6.1.1.4'
O O 0.0106 0.0060 'International Tables Vol C Tables 4.2.6.8 and 6.1.1.4'
Na Na 0.0362 0.0249 'International Tables Vol C Tables 4.2.6.8 and 6.1.1.4'

loop_
_geom_angle_atom_site_label_1
_geom_angle_atom_site_label_2
_geom_angle_atom_site_label_3
_geom_angle
O1 Na1 O2 107.81(11)
O1 Na1 O3 90.97(10)
O2 Na1 O3 94.71(11)
O1 Na1 N1 103.06(10)
O2 Na1 N1 123.84(12)
O3 Na1 N1 130.66(11)
O1 Na1 C11 161.84(11)
O2 Na1 C11 90.33(11)
O3 Na1 C11 86.54(10)
N1 Na1 C11 65.92(10)
O1 Na1 C9 113.40(11)
O2 Na1 C9 133.63(11)
O3 Na1 C9 104.72(11)
N1 Na1 C9 26.51(9)
C11 Na1 C9 50.41(10)
O1 Na1 C10 135.28(11)
O2 Na1 C10 116.88(11)
O3 Na1 C10 87.12(10)
N1 Na1 C10 50.07(10)
C11 Na1 C10 26.67(9)
C9 Na1 C10 27.07(9)
C1 N1 C9 123.8(3)
C1 N1 Na1 117.0(2)
C9 N1 Na1 100.9(2)
C19 O1 C16 109.6(3)
C19 O1 Na1 124.7(3)
C16 O1 Na1 124.1(2)
C27 O3 C24 108.5(3)
C27 O3 Na1 131.3(2)
C24 O3 Na1 116.8(2)
N1 C9 C10 122.1(3)
N1 C9 Na1 52.62(17)
C10 C9 Na1 83.3(2)
N1 C9 H9 119.0
C10 C9 H9 119.0
Na1 C9 H9 138.4
C11 C10 C15 115.7(3)
C11 C10 C9 123.7(3)
C15 C10 C9 120.6(3)
C11 C10 Na1 69.10(18)
C15 C10 Na1 139.8(2)
C9 C10 Na1 69.65(18)
C23 O2 C20 107.8(3)
C23 O2 Na1 117.3(2)
C20 O2 Na1 134.2(2)
N1 C1 C3 118.7(3)
N1 C1 C2 119.6(3)
C3 C1 C2 121.7(3)
C12 C11 C10 121.8(3)
C12 C11 Na1 129.9(2)
C10 C11 Na1 84.23(19)
C12 C11 H11 119.1
C10 C11 H11 119.1
Na1 C11 H11 56.2
C14 C15 C10 121.8(4)
C14 C15 H15 119.1
C10 C15 H15 119.1
C4 C3 C8 115.5(4)
C4 C3 C1 122.1(3)
C8 C3 C1 122.4(4)
C15 C14 C13 121.3(3)
C15 C14 H14 119.3
C13 C14 H14 119.3
C14 C13 C12 118.1(3)
C14 C13 H13 120.9
C12 C13 H13 120.9
C5 C4 C3 122.6(4)
C5 C4 H4 118.7
C3 C4 H4 118.7
C7 C8 C3 121.7(4)
C7 C8 H8 119.2
C3 C8 H8 119.2
C11 C12 C13 121.2(4)
C11 C12 H12 119.4
C13 C12 H12 119.4
C4 C5 C6 120.4(4)
C4 C5 H5 119.8
C6 C5 H5 119.8
C7 C6 C5 118.4(4)
C7 C6 H6 120.8
C5 C6 H6 120.8
O2 C20 C21 106.9(3)
O2 C20 H20A 110.3
C21 C20 H20A 110.3
O2 C20 H20B 110.3
C21 C20 H20B 110.3
H20A C20 H20B 108.6
C8 C7 C6 121.4(4)
C8 C7 H7 119.3
C6 C7 H7 119.3
C26 C25 C24 104.7(3)
C26 C25 H25A 110.8
C24 C25 H25A 110.8
C26 C25 H25B 110.8
C24 C25 H25B 110.8
H25A C25 H25B 108.9
C1 C2 H2A 109.5
C1 C2 H2B 109.5
H2A C2 H2B 109.5
C1 C2 H2C 109.5
H2A C2 H2C 109.5
H2B C2 H2C 109.5
O3 C24 C25 107.6(3)
O3 C24 H24A 110.2
C25 C24 H24A 110.2
O3 C24 H24B 110.2
C25 C24 H24B 110.2
H24A C24 H24B 108.5
C22 C21 C20 102.2(3)
C22 C21 H21A 111.3
C20 C21 H21A 111.3
C22 C21 H21B 111.3
C20 C21 H21B 111.3
H21A C21 H21B 109.2
O3 C27 C26 106.2(3)
O3 C27 H27A 110.5
C26 C27 H27A 110.5
O3 C27 H27B 110.5
C26 C27 H27B 110.5
H27A C27 H27B 108.7
C19 C18 C17 105.3(4)
C19 C18 H18A 110.7
C17 C18 H18A 110.7
C19 C18 H18B 110.7
C17 C18 H18B 110.7
H18A C18 H18B 108.8
C27 C26 C25 105.8(3)
C27 C26 H26A 110.6
C25 C26 H26A 110.6
C27 C26 H26B 110.6
C25 C26 H26B 110.6
H26A C26 H26B 108.7
O1 C19 C18 107.2(5)
O1 C19 H19A 110.3
C18 C19 H19A 110.3
O1 C19 H19B 110.3
C18 C19 H19B 110.3
H19A C19 H19B 108.5
C23 C22 C21 104.7(3)
C23 C22 H22A 110.8
C21 C22 H22A 110.8
C23 C22 H22B 110.8
C21 C22 H22B 110.8
H22A C22 H22B 108.9
O1 C16 C17 102.2(4)
O1 C16 H16A 111.3
C17 C16 H16A 111.3
O1 C16 H16B 111.3
C17 C16 H16B 111.3
H16A C16 H16B 109.2
C18 C17 C16 104.6(4)
C18 C17 H17A 110.8
C16 C17 H17A 110.8
C18 C17 H17B 110.8
C16 C17 H17B 110.8
H17A C17 H17B 108.9
C22 C23 O2 108.6(4)
C22 C23 H23A 110.0
O2 C23 H23A 110.0
C22 C23 H23B 110.0
O2 C23 H23B 110.0
H23A C23 H23B 108.4

loop_
_geom_bond_atom_site_label_1
_geom_bond_atom_site_label_2
_geom_bond_distance
Na1 O1 2.264(3)
Na1 O2 2.298(3)
Na1 O3 2.310(3)
Na1 N1 2.385(3)
Na1 C11 2.932(3)
Na1 C9 2.948(4)
Na1 C10 3.123(4)
N1 C1 1.328(4)
N1 C9 1.340(4)
O1 C19 1.397(5)
O1 C16 1.443(5)
O3 C27 1.408(4)
O3 C24 1.448(4)
C9 C10 1.431(4)
C9 H9 0.9500
C10 C11 1.409(5)
C10 C15 1.423(5)
O2 C23 1.429(4)
O2 C20 1.434(4)
C1 C3 1.443(5)
C1 C2 1.512(5)
C11 C12 1.375(5)
C11 H11 0.9500
C15 C14 1.370(5)
C15 H15 0.9500
C3 C4 1.409(5)
C3 C8 1.417(5)
C14 C13 1.382(5)
C14 H14 0.9500
C13 C12 1.394(5)
C13 H13 0.9500
C4 C5 1.378(5)
C4 H4 0.9500
C8 C7 1.381(5)
C8 H8 0.9500
C12 H12 0.9500
C5 C6 1.395(5)
C5 H5 0.9500
C6 C7 1.381(6)
C6 H6 0.9500
C20 C21 1.504(5)
C20 H20A 0.9900
C20 H20B 0.9900
C7 H7 0.9500
C25 C26 1.483(5)
C25 C24 1.490(5)
C25 H25A 0.9900
C25 H25B 0.9900
C2 H2A 0.9800
C2 H2B 0.9800
C2 H2C 0.9800
C24 H24A 0.9900
C24 H24B 0.9900
C21 C22 1.504(5)
C21 H21A 0.9900
C21 H21B 0.9900
C27 C26 1.479(6)
C27 H27A 0.9900
C27 H27B 0.9900
C18 C19 1.407(6)
C18 C17 1.445(7)
C18 H18A 0.9900
C18 H18B 0.9900
C26 H26A 0.9900
C26 H26B 0.9900
C19 H19A 0.9900
C19 H19B 0.9900
C22 C23 1.425(6)
C22 H22A 0.9900
C22 H22B 0.9900
C16 C17 1.571(6)
C16 H16A 0.9900
C16 H16B 0.9900
C17 H17A 0.9900
C17 H17B 0.9900
C23 H23A 0.9900
C23 H23B 0.9900
